data_7238561
loop_
_publ_author_name
'Sengoden, Mani'
'Punniyamurthy, Tharmalingam'

_publ_section_title
;
 Role of temperature in [3+2]-cycloaddition of isoselenocyanates with
 oxiranes using BF3&#x00B7;Et2O
;
_journal_issue 7
_journal_name_full 'RSC Advances'
_journal_page_first 2736
_journal_paper_doi 10.1039/c2ra00042c
_journal_volume 2
_journal_year 2012
_chemical_formula_moiety 'C15 H13 N O2'
_chemical_formula_sum 'C15 H13 N O2'
_chemical_formula_weight 239.26
_space_group_IT_number 14
_space_group_name_Hall '-P 2yn'
_space_group_name_H-M_alt 'P 1 21/n 1'
_symmetry_cell_setting monoclinic
_symmetry_space_group_name_H-M 'P 1 21/n 1'
_atom_sites_solution_hydrogens geom
_atom_sites_solution_primary direct
_atom_sites_solution_secondary difmap
_audit_creation_method SHELXL-97
_cell_angle_alpha 90.00
_cell_angle_beta 91.143(5)
_cell_angle_gamma 90.00
_cell_formula_units_Z 4
_cell_length_a 10.4808(9)
_cell_length_b 8.9744(8)
_cell_length_c 13.0800(12)
_cell_measurement_temperature 296(2)
_cell_measurement_theta_max 26.14
_cell_measurement_theta_min 2.47
_cell_volume 1230.05(19)
_computing_cell_refinement 'Bruker SMART'
_computing_data_collection 'Bruker SMART'
_computing_data_reduction 'Bruker SAINT'
_computing_molecular_graphics 'Bruker SHELXTL'
_computing_publication_material 'Bruker SHELXTL'
_computing_structure_refinement 'SHELXL-97 (Sheldrick, 1997)'
_computing_structure_solution 'SHELXS-97 (Sheldrick, 1990)'
_diffrn_ambient_temperature 296(2)
_diffrn_measured_fraction_theta_full 0.978
_diffrn_measured_fraction_theta_max 0.978
_diffrn_measurement_device_type 'CCD area detector'
_diffrn_measurement_method 'phi and omega scans'
_diffrn_radiation_monochromator graphite
_diffrn_radiation_source 'fine-focus sealed tube'
_diffrn_radiation_type MoK\a
_diffrn_radiation_wavelength 0.71073
_diffrn_reflns_av_R_equivalents 0.1068
_diffrn_reflns_av_sigmaI/netI 0.0443
_diffrn_reflns_limit_h_max 12
_diffrn_reflns_limit_h_min -12
_diffrn_reflns_limit_k_max 10
_diffrn_reflns_limit_k_min -10
_diffrn_reflns_limit_l_max 16
_diffrn_reflns_limit_l_min -16
_diffrn_reflns_number 13576
_diffrn_reflns_theta_full 26.14
_diffrn_reflns_theta_max 26.14
_diffrn_reflns_theta_min 2.47
_exptl_absorpt_coefficient_mu 0.086
_exptl_absorpt_correction_T_max 0.978
_exptl_absorpt_correction_T_min 0.973
_exptl_absorpt_correction_type multi-scan
_exptl_absorpt_process_details 'SADABS (Sheldrick, 1997)'
_exptl_crystal_colour colorless
_exptl_crystal_density_diffrn 1.292
_exptl_crystal_density_method 'not measured'
_exptl_crystal_description square
_exptl_crystal_F_000 504
_exptl_crystal_size_max 0.33
_exptl_crystal_size_mid 0.29
_exptl_crystal_size_min 0.26
_refine_diff_density_max 0.191
_refine_diff_density_min -0.190
_refine_diff_density_rms 0.045
_refine_ls_extinction_coef 0.026(5)
_refine_ls_extinction_expression Fc^*^=kFc[1+0.001xFc^2^\l^3^/sin(2\q)]^-1/4^
_refine_ls_extinction_method SHELXL
_refine_ls_goodness_of_fit_ref 1.085
_refine_ls_hydrogen_treatment none
_refine_ls_matrix_type full
_refine_ls_number_parameters 164
_refine_ls_number_reflns 2401
_refine_ls_number_restraints 0
_refine_ls_restrained_S_all 1.085
_refine_ls_R_factor_all 0.0654
_refine_ls_R_factor_gt 0.0515
_refine_ls_shift/su_max 0.079
_refine_ls_shift/su_mean 0.018
_refine_ls_structure_factor_coef Fsqd
_refine_ls_weighting_details 'calc w=1/[\s^2^(Fo^2^)+(0.0868P)^2^+0.0000P] where P=(Fo^2^+2Fc^2^)/3'
_refine_ls_weighting_scheme calc
_refine_ls_wR_factor_gt 0.1412
_refine_ls_wR_factor_ref 0.1508
_reflns_number_gt 1779
_reflns_number_total 2401
_reflns_threshold_expression >2sigma(I)
_cod_data_source_file c2ra00042c.txt
_cod_data_source_block MSN-109
_cod_depositor_comments
;
The following automatic conversions were performed:

data item '_symmetry_cell_setting' value 'Monoclinic' was changed to
'monoclinic' in accordance with the
/home/saulius/struct/COD-crude-data/automatic-downloads/DataCite-retrospective/RSC/depositions/lib/dictionaries/cif_core.dic
dictionary named 'cif_core.dic' version 2.4.2 last updated on
2011-04-26.

Automatic conversion script
Id: cif_fix_values 6909 2019-04-08 15:41:33Z antanas 
;
_cod_original_sg_symbol_H-M P2(1)/n
_cod_database_code 7238561

loop_
_symmetry_equiv_pos_as_xyz
'x, y, z'
'-x+1/2, y+1/2, -z+1/2'
'-x, -y, -z'
'x-1/2, -y-1/2, z-1/2'

loop_
_atom_site_label
_atom_site_type_symbol
_atom_site_fract_x
_atom_site_fract_y
_atom_site_fract_z
_atom_site_U_iso_or_equiv
_atom_site_adp_type
_atom_site_occupancy
_atom_site_symmetry_multiplicity
_atom_site_calc_flag
_atom_site_refinement_flags
C6 C 0.72157(14) 0.30572(16) 0.58169(11) 0.0557(4) Uani 1 1 d .
H6 H 0.6798 0.2162 0.5939 0.067 Uiso 1 1 calc R
C3 C 0.79235(14) 0.37177(17) 0.65904(13) 0.0627(5) Uani 1 1 d .
H3 H 0.7977 0.3270 0.7231 0.075 Uiso 1 1 calc R
C5 C 0.71179(12) 0.37055(14) 0.48639(11) 0.0484(4) Uani 1 1 d .
C2 C 0.85439(15) 0.50222(18) 0.64209(15) 0.0711(5) Uani 1 1 d .
H2 H 0.9021 0.5466 0.6945 0.085 Uiso 1 1 calc R
C4 C 0.77565(16) 0.50250(16) 0.46991(14) 0.0671(5) Uani 1 1 d .
H4 H 0.7711 0.5477 0.4060 0.081 Uiso 1 1 calc R
C1 C 0.84652(17) 0.56782(19) 0.54839(17) 0.0802(6) Uani 1 1 d .
H1 H 0.8890 0.6571 0.5370 0.096 Uiso 1 1 calc R
C10 C 0.77981(13) 0.08730(15) 0.36547(11) 0.0506(4) Uani 1 1 d .
C9 C 0.85976(15) 0.17184(17) 0.30646(12) 0.0610(5) Uani 1 1 d .
H9 H 0.8316 0.2621 0.2793 0.073 Uiso 1 1 calc R
C11 C 0.82173(16) -0.04668(18) 0.40379(13) 0.0718(5) Uani 1 1 d .
H11 H 0.7685 -0.1042 0.4439 0.086 Uiso 1 1 calc R
C8 C 0.98144(15) 0.12245(18) 0.28773(14) 0.0675(5) Uani 1 1 d .
H8 H 1.0356 0.1805 0.2488 0.081 Uiso 1 1 calc R
C7 C 1.02330(17) -0.00999(19) 0.32545(14) 0.0715(5) Uani 1 1 d .
H7 H 1.1057 -0.0424 0.3126 0.086 Uiso 1 1 calc R
C12 C 0.94321(19) -0.0958(2) 0.38271(16) 0.0853(6) Uani 1 1 d .
H12 H 0.9710 -0.1876 0.4075 0.102 Uiso 1 1 calc R
C20 C 0.62936(13) 0.30051(15) 0.40306(11) 0.0538(4) Uani 1 1 d .
H20 H 0.6398 0.3545 0.3387 0.065 Uiso 1 1 calc R
O1 O 0.53738(11) -0.07007(13) 0.35953(10) 0.0787(4) Uani 1 1 d .
N1 N 0.65596(10) 0.14253(13) 0.38817(9) 0.0543(4) Uani 1 1 d .
O2 O 0.44565(10) 0.14797(13) 0.39636(9) 0.0733(4) Uani 1 1 d .
C14 C 0.54751(15) 0.0595(2) 0.38003(11) 0.0601(4) Uani 1 1 d .
C16 C 0.48816(15) 0.29223(18) 0.42907(14) 0.0686(5) Uani 1 1 d .
H16A H 0.4769 0.3042 0.5020 0.082 Uiso 1 1 calc R
H16B H 0.4404 0.3697 0.3935 0.082 Uiso 1 1 calc R

loop_
_atom_site_aniso_label
_atom_site_aniso_U_11
_atom_site_aniso_U_22
_atom_site_aniso_U_33
_atom_site_aniso_U_23
_atom_site_aniso_U_13
_atom_site_aniso_U_12
C6 0.0571(9) 0.0500(8) 0.0599(10) 0.0007(7) -0.0016(7) -0.0015(6)
C3 0.0612(10) 0.0656(10) 0.0610(11) 0.0007(8) -0.0078(8) 0.0048(8)
C5 0.0454(8) 0.0435(8) 0.0565(9) -0.0013(6) 0.0009(6) 0.0061(6)
C2 0.0631(10) 0.0647(11) 0.0847(14) -0.0099(9) -0.0183(9) -0.0025(8)
C4 0.0688(10) 0.0595(9) 0.0729(12) 0.0126(8) -0.0019(9) -0.0045(8)
C1 0.0779(12) 0.0633(11) 0.0987(16) 0.0034(10) -0.0145(10) -0.0210(9)
C10 0.0537(9) 0.0483(8) 0.0497(9) -0.0056(6) -0.0019(7) -0.0009(6)
C9 0.0655(10) 0.0493(9) 0.0685(11) 0.0031(7) 0.0101(8) 0.0030(7)
C11 0.0712(11) 0.0682(11) 0.0765(13) 0.0208(9) 0.0123(9) 0.0065(8)
C8 0.0660(10) 0.0599(10) 0.0773(12) -0.0017(8) 0.0154(9) -0.0054(8)
C7 0.0612(10) 0.0749(12) 0.0787(12) -0.0008(9) 0.0079(9) 0.0112(8)
C12 0.0821(13) 0.0787(12) 0.0954(15) 0.0243(10) 0.0126(11) 0.0239(10)
C20 0.0544(9) 0.0561(9) 0.0506(9) 0.0014(7) -0.0033(7) 0.0074(6)
O1 0.0802(8) 0.0706(8) 0.0848(9) -0.0135(6) -0.0109(6) -0.0210(6)
N1 0.0507(7) 0.0504(8) 0.0617(8) -0.0066(5) -0.0015(6) -0.0038(5)
O2 0.0511(7) 0.0942(9) 0.0740(9) -0.0148(6) -0.0110(6) -0.0058(6)
C14 0.0583(10) 0.0701(11) 0.0514(10) -0.0055(8) -0.0092(7) -0.0067(8)
C16 0.0530(10) 0.0809(12) 0.0716(11) -0.0081(9) -0.0088(8) 0.0082(8)

loop_
_atom_type_symbol
_atom_type_description
_atom_type_scat_dispersion_real
_atom_type_scat_dispersion_imag
_atom_type_scat_source
C C 0.0033 0.0016 'International Tables Vol C Tables 4.2.6.8 and 6.1.1.4'
H H 0.0000 0.0000 'International Tables Vol C Tables 4.2.6.8 and 6.1.1.4'
N N 0.0061 0.0033 'International Tables Vol C Tables 4.2.6.8 and 6.1.1.4'
O O 0.0106 0.0060 'International Tables Vol C Tables 4.2.6.8 and 6.1.1.4'

loop_
_geom_angle_atom_site_label_1
_geom_angle_atom_site_label_2
_geom_angle_atom_site_label_3
_geom_angle
C3 C6 C5 120.83(15)
C2 C3 C6 120.23(16)
C6 C5 C4 118.45(14)
C6 C5 C20 120.48(13)
C4 C5 C20 121.04(13)
C3 C2 C1 119.92(16)
C5 C4 C1 120.14(16)
C2 C1 C4 120.43(16)
C11 C10 C9 119.56(14)
C11 C10 N1 120.98(13)
C9 C10 N1 119.43(13)
C8 C9 C10 119.88(14)
C10 C11 C12 119.81(15)
C7 C8 C9 120.76(16)
C8 C7 C12 119.56(16)
C7 C12 C11 120.42(16)
N1 C20 C5 113.07(11)
N1 C20 C16 99.85(11)
C5 C20 C16 113.67(12)
C14 N1 C10 123.74(13)
C14 N1 C20 112.38(12)
C10 N1 C20 122.87(11)
C14 O2 C16 109.66(12)
O1 C14 O2 122.63(14)
O1 C14 N1 128.24(15)
O2 C14 N1 109.11(14)
O2 C16 C20 105.94(11)

loop_
_geom_bond_atom_site_label_1
_geom_bond_atom_site_label_2
_geom_bond_distance
C6 C3 1.377(2)
C6 C5 1.378(2)
C3 C2 1.360(2)
C5 C4 1.379(2)
C5 C20 1.5139(19)
C2 C1 1.361(3)
C4 C1 1.385(2)
C10 C11 1.371(2)
C10 C9 1.378(2)
C10 N1 1.4263(17)
C9 C8 1.377(2)
C11 C12 1.380(2)
C8 C7 1.356(2)
C7 C12 1.373(2)
C20 N1 1.4587(18)
C20 C16 1.527(2)
O1 C14 1.1978(18)
N1 C14 1.3614(18)
O2 C14 1.3508(19)
O2 C16 1.4317(18)
